data_4105497
loop_
_publ_author_name
'Michelle L. Mej\'ia'
'Kyriacos Agapiou'
'Xiaoping Yang'
'Bradley J. Holliday'

_publ_section_title
;
 Seeded Growth of CdS Nanoparticles within a Conducting Metallopolymer
 Matrix
;
_journal_name_full 'Journal of the American Chemical Society'
_journal_page_first 18196
_journal_page_last 18197
_journal_paper_doi 10.1021/ja906773g
_journal_volume 131
_journal_year 2009
_chemical_formula_moiety 'C74 H62 Cd3 N4 O8 S8 , 2(C H2 Cl2)'
_chemical_formula_sum 'C76 H66 Cd3 Cl4 N4 O8 S8'
_chemical_formula_weight 1898.81
_chemical_name_systematic
; 
 ? 
;
_space_group_IT_number 2
_symmetry_cell_setting triclinic
_symmetry_space_group_name_Hall '-P 1'
_symmetry_space_group_name_H-M 'P -1'
_atom_sites_solution_hydrogens geom
_atom_sites_solution_primary direct
_atom_sites_solution_secondary difmap
_audit_creation_method SHELXL-97
_cell_angle_alpha 62.46(3)
_cell_angle_beta 78.78(2)
_cell_angle_gamma 82.10(3)
_cell_formula_units_Z 1
_cell_length_a 9.4519(19)
_cell_length_b 14.714(3)
_cell_length_c 15.772(3)
_cell_measurement_reflns_used 7461
_cell_measurement_temperature 153(2)
_cell_measurement_theta_max 27.48
_cell_measurement_theta_min 2.91
_cell_volume 1904.9(8)
_computing_cell_refinement 'Collect software, Nonius B.V. 1998'
_computing_data_collection 'Collect software, Nonius B.V. 1998'
_computing_data_reduction
;
DENZO and Scalepack (Otwinoski and Minor, 1997)
;
_computing_molecular_graphics 'XL SHELXTL/PC, Siemens Analytical'
_computing_structure_refinement 'XL SHELXTL/PC, Siemens Analytical'
_computing_structure_solution
;

SIR97 - Altomare A., Burla M.C., Camalli M., Cascarano G.L., Giacovazzo C., 
Guagliardi A., Moliterni A.G.G., Polidori G.,Spagna R.
;
_diffrn_ambient_temperature 153(2)
_diffrn_measured_fraction_theta_full 0.995
_diffrn_measured_fraction_theta_max 0.995
_diffrn_measurement_device_type CCD
_diffrn_measurement_method \w-scans
_diffrn_radiation_monochromator graphite
_diffrn_radiation_source 'fine-focus sealed tube'
_diffrn_radiation_type MoK\a
_diffrn_radiation_wavelength 0.71073
_diffrn_reflns_av_R_equivalents 0.0256
_diffrn_reflns_av_sigmaI/netI 0.0485
_diffrn_reflns_limit_h_max 10
_diffrn_reflns_limit_h_min -11
_diffrn_reflns_limit_k_max 17
_diffrn_reflns_limit_k_min -17
_diffrn_reflns_limit_l_max 18
_diffrn_reflns_limit_l_min -18
_diffrn_reflns_number 11858
_diffrn_reflns_theta_full 25.00
_diffrn_reflns_theta_max 25.00
_diffrn_reflns_theta_min 2.95
_exptl_absorpt_coefficient_mu 1.247
_exptl_absorpt_correction_T_max 0.8854
_exptl_absorpt_correction_T_min 0.8350
_exptl_absorpt_correction_type gaussian
_exptl_absorpt_process_details
;
Absorption correction given as Gaussian
;
_exptl_crystal_colour Yellow
_exptl_crystal_density_diffrn 1.655
_exptl_crystal_description Block
_exptl_crystal_F_000 954
_exptl_crystal_size_max 0.15
_exptl_crystal_size_mid 0.12
_exptl_crystal_size_min 0.10
_refine_diff_density_max 1.260
_refine_diff_density_min -1.021
_refine_diff_density_rms 0.117
_refine_ls_extinction_coef 0.0079(3)
_refine_ls_extinction_method SHELXL
_refine_ls_goodness_of_fit_ref 1.048
_refine_ls_hydrogen_treatment constr
_refine_ls_matrix_type full
_refine_ls_number_parameters 466
_refine_ls_number_reflns 6680
_refine_ls_number_restraints 0
_refine_ls_restrained_S_all 1.080
_refine_ls_R_factor_all 0.0649
_refine_ls_R_factor_gt 0.0455
_refine_ls_shift/su_max 0.000
_refine_ls_shift/su_mean 0.000
_refine_ls_structure_factor_coef Fsqd
_refine_ls_weighting_details 'calc w=1/[\s^2^(Fo^2^)+(0.0638P)^2^+1.2517P] where P=(Fo^2^+2Fc^2^)/3'
_refine_ls_weighting_scheme calc
_refine_ls_wR_factor_gt 0.1161
_refine_ls_wR_factor_ref 0.1351
_reflns_number_gt 5195
_reflns_number_total 6680
_reflns_threshold_expression >2sigma(I)
_cod_data_source_file ja906773g_si_001.cif
_cod_data_source_block Ky-14
_cod_depositor_comments
;
The following automatic conversions were performed:

'_exptl_absorpt_correction_type' value 'Gaussian' changed to
'gaussian' according to the built-in table from CIF Core dictionary
named 'cif_core.dic' version 2.4.1 from 2010-06-29.

Automatic conversion script
Id: cif_fix_values 1715 2011-07-08 13:25:40Z adriana 
;
_cod_original_cell_volume 1905.0(8)
_cod_database_code 4105497

loop_
_symmetry_equiv_pos_as_xyz
'x, y, z'
'-x, -y, -z'

loop_
_atom_site_label
_atom_site_type_symbol
_atom_site_fract_x
_atom_site_fract_y
_atom_site_fract_z
_atom_site_U_iso_or_equiv
_atom_site_adp_type
_atom_site_occupancy
_atom_site_symmetry_multiplicity
_atom_site_calc_flag
_atom_site_refinement_flags
Cd1 Cd 1.15651(4) 0.21278(3) -0.16357(3) 0.02478(14) Uani 1 1 d U
Cd2 Cd 1.0000 0.0000 0.0000 0.02162(16) Uani 1 2 d SU
S1 S 0.38016(18) 0.60385(12) 0.31727(11) 0.0371(4) Uani 1 1 d U
S2 S 0.58037(17) 0.50337(11) 0.10217(10) 0.0313(3) Uani 1 1 d U
S3 S 0.71683(17) -0.04283(11) -0.42683(10) 0.0315(3) Uani 1 1 d U
S4 S 0.63297(17) -0.05102(12) -0.68565(10) 0.0321(3) Uani 1 1 d U
Cl1 Cl 0.3052(6) 0.2521(3) 0.1062(4) 0.194(2) Uani 1 1 d U
Cl2 Cl 0.0832(5) 0.3134(3) 0.2138(3) 0.170(2) Uani 1 1 d U
N1 N 1.1140(5) 0.3683(3) -0.1680(3) 0.0255(10) Uani 1 1 d U
N2 N 1.1496(5) 0.2908(3) -0.3248(3) 0.0246(10) Uani 1 1 d U
O1 O 1.0186(4) 0.1629(3) -0.0191(3) 0.0275(9) Uani 1 1 d U
O2 O 1.0290(4) 0.0963(3) -0.1645(2) 0.0254(8) Uani 1 1 d U
O3 O 0.7565(4) 0.0124(3) 0.0178(3) 0.0321(9) Uani 1 1 d U
O4 O 0.6419(4) -0.1216(3) 0.1376(3) 0.0339(9) Uani 1 1 d U
C1 C 0.2995(7) 0.7230(5) 0.2646(5) 0.0390(15) Uani 1 1 d U
H1A H 0.2627 0.7626 0.2967 0.047 Uiso 1 1 calc R
C2 C 0.2952(7) 0.7534(5) 0.1695(5) 0.0400(15) Uani 1 1 d U
H2A H 0.2540 0.8165 0.1296 0.048 Uiso 1 1 calc R
C3 C 0.3592(7) 0.6802(4) 0.1366(4) 0.0351(14) Uani 1 1 d U
H3A H 0.3671 0.6902 0.0733 0.042 Uiso 1 1 calc R
C4 C 0.4084(6) 0.5922(4) 0.2110(4) 0.0292(13) Uani 1 1 d U
C5 C 0.4835(6) 0.4997(4) 0.2088(4) 0.0282(13) Uani 1 1 d U
C6 C 0.5005(7) 0.4047(4) 0.2839(4) 0.0334(14) Uani 1 1 d U
H6A H 0.4569 0.3875 0.3472 0.040 Uiso 1 1 calc R
C7 C 0.5902(7) 0.3353(4) 0.2565(4) 0.0349(14) Uani 1 1 d U
H7A H 0.6119 0.2679 0.3000 0.042 Uiso 1 1 calc R
C8 C 0.6428(6) 0.3761(4) 0.1594(4) 0.0305(13) Uani 1 1 d U
C9 C 0.7385(6) 0.3249(4) 0.1067(4) 0.0281(13) Uani 1 1 d U
C10 C 0.8370(7) 0.3759(4) 0.0256(4) 0.0306(13) Uani 1 1 d U
H10A H 0.8407 0.4465 0.0010 0.037 Uiso 1 1 calc R
C11 C 0.9314(6) 0.3256(4) -0.0212(4) 0.0280(13) Uani 1 1 d U
C12 C 0.9294(6) 0.2170(4) 0.0178(4) 0.0241(12) Uani 1 1 d U
C13 C 0.8285(6) 0.1668(4) 0.1008(4) 0.0277(13) Uani 1 1 d U
H13A H 0.8253 0.0959 0.1277 0.033 Uiso 1 1 calc R
C14 C 0.7353(6) 0.2186(4) 0.1431(4) 0.0293(13) Uani 1 1 d U
H14A H 0.6686 0.1827 0.1969 0.035 Uiso 1 1 calc R
C15 C 1.0240(6) 0.3918(4) -0.1076(4) 0.0294(13) Uani 1 1 d U
H15A H 1.0173 0.4607 -0.1211 0.035 Uiso 1 1 calc R
C16 C 1.1901(6) 0.4532(4) -0.2517(4) 0.0291(13) Uani 1 1 d U
H16A H 1.2933 0.4383 -0.2520 0.035 Uiso 1 1 calc R
H16B H 1.1661 0.5155 -0.2439 0.035 Uiso 1 1 calc R
C17 C 1.1535(6) 0.4730(4) -0.3506(4) 0.0294(13) Uani 1 1 d U
C18 C 0.9901(7) 0.4868(5) -0.3502(5) 0.0383(15) Uani 1 1 d U
H18A H 0.9516 0.5406 -0.3325 0.057 Uiso 1 1 calc R
H18B H 0.9462 0.4239 -0.3044 0.057 Uiso 1 1 calc R
H18C H 0.9698 0.5046 -0.4135 0.057 Uiso 1 1 calc R
C19 C 1.2256(7) 0.5725(4) -0.4262(4) 0.0370(15) Uani 1 1 d U
H19A H 1.1870 0.6280 -0.4110 0.055 Uiso 1 1 calc R
H19B H 1.2066 0.5879 -0.4892 0.055 Uiso 1 1 calc R
H19C H 1.3279 0.5636 -0.4255 0.055 Uiso 1 1 calc R
C20 C 1.2203(7) 0.3881(4) -0.3806(4) 0.0297(13) Uani 1 1 d U
H20A H 1.2147 0.4123 -0.4486 0.036 Uiso 1 1 calc R
H20B H 1.3216 0.3762 -0.3731 0.036 Uiso 1 1 calc R
C21 C 1.0945(6) 0.2555(4) -0.3713(4) 0.0275(13) Uani 1 1 d U
H21A H 1.1081 0.2940 -0.4382 0.033 Uiso 1 1 calc R
C22 C 1.0139(6) 0.1640(4) -0.3342(4) 0.0241(12) Uani 1 1 d U
C23 C 0.9607(6) 0.1506(4) -0.4045(4) 0.0241(12) Uani 1 1 d U
H23A H 0.9858 0.1966 -0.4691 0.029 Uiso 1 1 calc R
C24 C 0.8725(6) 0.0723(4) -0.3828(4) 0.0251(12) Uani 1 1 d U
C25 C 0.8362(6) 0.0046(5) -0.2838(4) 0.0306(13) Uani 1 1 d U
H25A H 0.7752 -0.0478 -0.2661 0.037 Uiso 1 1 calc R
C26 C 0.8886(6) 0.0140(4) -0.2130(4) 0.0275(13) Uani 1 1 d U
H26A H 0.8625 -0.0326 -0.1488 0.033 Uiso 1 1 calc R
C27 C 0.9805(6) 0.0918(4) -0.2345(4) 0.0234(12) Uani 1 1 d U
C28 C 0.8273(6) 0.0564(4) -0.4581(4) 0.0269(12) Uani 1 1 d U
C29 C 0.8635(6) 0.1057(5) -0.5561(4) 0.0321(13) Uani 1 1 d U
H29A H 0.9220 0.1614 -0.5873 0.039 Uiso 1 1 calc R
C30 C 0.8044(6) 0.0649(4) -0.6063(4) 0.0302(13) Uani 1 1 d U
H30A H 0.8206 0.0907 -0.6732 0.036 Uiso 1 1 calc R
C31 C 0.7212(6) -0.0163(4) -0.5462(4) 0.0269(12) Uani 1 1 d U
C32 C 0.6439(6) -0.0795(4) -0.5681(4) 0.0284(13) Uani 1 1 d U
C33 C 0.5678(7) -0.1653(4) -0.5045(4) 0.0328(14) Uani 1 1 d U
H33A H 0.5606 -0.1935 -0.4377 0.039 Uiso 1 1 calc R
C34 C 0.5013(7) -0.2056(5) -0.5530(4) 0.0377(15) Uani 1 1 d U
H34A H 0.4457 -0.2628 -0.5213 0.045 Uiso 1 1 calc R
C35 C 0.5285(6) -0.1511(5) -0.6503(4) 0.0337(14) Uani 1 1 d U
H35A H 0.4938 -0.1667 -0.6931 0.040 Uiso 1 1 calc R
C36 C 0.5152(7) 0.0409(5) 0.0796(5) 0.0374(15) Uani 1 1 d U
H36A H 0.4407 0.0007 0.1284 0.056 Uiso 1 1 calc R
H36B H 0.4826 0.0723 0.0178 0.056 Uiso 1 1 calc R
H36C H 0.5375 0.0933 0.0944 0.056 Uiso 1 1 calc R
C37 C 0.6489(6) -0.0275(5) 0.0770(4) 0.0317(13) Uani 1 1 d U
C38 C 0.2464(16) 0.3139(11) 0.1955(11) 0.158(6) Uani 1 1 d U
H38A H 0.2863 0.2736 0.2552 0.190 Uiso 1 1 calc R
H38B H 0.2779 0.3834 0.1664 0.190 Uiso 1 1 calc R

loop_
_atom_site_aniso_label
_atom_site_aniso_U_11
_atom_site_aniso_U_22
_atom_site_aniso_U_33
_atom_site_aniso_U_23
_atom_site_aniso_U_13
_atom_site_aniso_U_12
Cd1 0.0314(2) 0.0205(2) 0.0207(2) -0.00831(17) -0.00209(17) -0.00227(17)
Cd2 0.0286(3) 0.0166(3) 0.0177(3) -0.0068(2) -0.0028(2) 0.0003(2)
S1 0.0407(9) 0.0389(9) 0.0364(9) -0.0234(7) -0.0075(7) 0.0095(7)
S2 0.0443(9) 0.0233(7) 0.0232(7) -0.0103(6) -0.0017(6) 0.0027(6)
S3 0.0401(8) 0.0320(8) 0.0219(7) -0.0100(6) -0.0031(6) -0.0098(7)
S4 0.0394(9) 0.0318(8) 0.0264(8) -0.0133(6) -0.0023(6) -0.0088(7)
Cl1 0.242(5) 0.0629(19) 0.181(4) -0.024(2) 0.101(3) -0.012(2)
Cl2 0.152(3) 0.090(2) 0.178(4) -0.017(2) 0.040(3) 0.023(2)
N1 0.034(3) 0.021(2) 0.022(2) -0.011(2) -0.002(2) -0.003(2)
N2 0.030(2) 0.019(2) 0.022(2) -0.0070(19) -0.0020(19) -0.0033(19)
O1 0.039(2) 0.0178(18) 0.0229(19) -0.0091(16) 0.0002(17) 0.0009(16)
O2 0.035(2) 0.0215(19) 0.0184(18) -0.0069(15) -0.0047(16) -0.0032(16)
O3 0.030(2) 0.034(2) 0.028(2) -0.0110(18) -0.0042(18) 0.0019(18)
O4 0.032(2) 0.032(2) 0.033(2) -0.0108(19) -0.0037(18) -0.0010(18)
C1 0.039(3) 0.037(3) 0.051(4) -0.030(3) -0.003(3) 0.000(3)
C2 0.040(3) 0.025(3) 0.048(4) -0.012(3) -0.007(3) 0.008(3)
C3 0.041(3) 0.029(3) 0.033(3) -0.012(3) -0.010(3) 0.005(3)
C4 0.030(3) 0.029(3) 0.031(3) -0.017(3) -0.004(2) -0.002(2)
C5 0.033(3) 0.026(3) 0.027(3) -0.013(2) -0.005(2) 0.003(2)
C6 0.043(3) 0.028(3) 0.026(3) -0.011(2) 0.004(3) -0.004(3)
C7 0.049(4) 0.021(3) 0.026(3) -0.007(2) 0.002(3) 0.002(3)
C8 0.041(3) 0.020(3) 0.028(3) -0.010(2) 0.000(3) -0.002(2)
C9 0.038(3) 0.021(3) 0.026(3) -0.013(2) -0.002(2) 0.002(2)
C10 0.045(3) 0.020(3) 0.027(3) -0.012(2) 0.000(3) -0.002(2)
C11 0.035(3) 0.024(3) 0.023(3) -0.010(2) -0.001(2) -0.002(2)
C12 0.034(3) 0.020(3) 0.022(3) -0.011(2) -0.007(2) 0.000(2)
C13 0.037(3) 0.015(3) 0.029(3) -0.008(2) -0.007(2) -0.002(2)
C14 0.034(3) 0.025(3) 0.024(3) -0.010(2) 0.004(2) -0.005(2)
C15 0.038(3) 0.020(3) 0.030(3) -0.010(2) -0.006(3) -0.001(2)
C16 0.038(3) 0.023(3) 0.023(3) -0.008(2) 0.002(2) -0.010(2)
C17 0.037(3) 0.023(3) 0.025(3) -0.008(2) -0.002(2) -0.005(2)
C18 0.043(4) 0.031(3) 0.038(3) -0.011(3) -0.012(3) 0.000(3)
C19 0.055(4) 0.025(3) 0.027(3) -0.008(3) -0.003(3) -0.010(3)
C20 0.040(3) 0.026(3) 0.021(3) -0.009(2) 0.001(2) -0.010(2)
C21 0.032(3) 0.025(3) 0.023(3) -0.009(2) -0.002(2) 0.000(2)
C22 0.032(3) 0.020(3) 0.022(3) -0.011(2) -0.006(2) 0.004(2)
C23 0.026(3) 0.023(3) 0.019(3) -0.007(2) -0.001(2) 0.002(2)
C24 0.028(3) 0.027(3) 0.021(3) -0.011(2) -0.004(2) 0.001(2)
C25 0.033(3) 0.032(3) 0.029(3) -0.014(3) -0.001(2) -0.010(2)
C26 0.034(3) 0.024(3) 0.020(3) -0.006(2) -0.002(2) -0.003(2)
C27 0.026(3) 0.023(3) 0.020(3) -0.010(2) -0.005(2) 0.004(2)
C28 0.032(3) 0.024(3) 0.025(3) -0.012(2) -0.004(2) 0.001(2)
C29 0.036(3) 0.036(3) 0.027(3) -0.015(3) -0.004(2) -0.008(3)
C30 0.031(3) 0.032(3) 0.026(3) -0.012(2) -0.002(2) -0.005(2)
C31 0.030(3) 0.027(3) 0.023(3) -0.012(2) -0.001(2) 0.001(2)
C32 0.028(3) 0.032(3) 0.028(3) -0.016(2) -0.003(2) 0.000(2)
C33 0.041(3) 0.031(3) 0.026(3) -0.011(3) -0.004(3) -0.009(3)
C34 0.041(3) 0.040(3) 0.034(3) -0.018(3) 0.000(3) -0.011(3)
C35 0.034(3) 0.038(3) 0.036(3) -0.021(3) -0.009(3) -0.003(3)
C36 0.037(3) 0.040(3) 0.037(3) -0.020(3) -0.007(3) 0.006(3)
C37 0.033(3) 0.038(3) 0.028(3) -0.018(3) -0.008(3) 0.001(3)
C38 0.143(8) 0.139(9) 0.174(9) -0.012(7) -0.094(7) -0.067(7)

loop_
_atom_type_symbol
_atom_type_description
_atom_type_scat_dispersion_real
_atom_type_scat_dispersion_imag
_atom_type_scat_source
C C 0.0033 0.0016 'International Tables Vol C Tables 4.2.6.8 and 6.1.1.4'
H H 0.0000 0.0000 'International Tables Vol C Tables 4.2.6.8 and 6.1.1.4'
N N 0.0061 0.0033 'International Tables Vol C Tables 4.2.6.8 and 6.1.1.4'
O O 0.0106 0.0060 'International Tables Vol C Tables 4.2.6.8 and 6.1.1.4'
Cd Cd -0.8075 1.2024 'International Tables Vol C Tables 4.2.6.8 and 6.1.1.4'
S S 0.1246 0.1234 'International Tables Vol C Tables 4.2.6.8 and 6.1.1.4'
Cl Cl 0.1484 0.1585 'International Tables Vol C Tables 4.2.6.8 and 6.1.1.4'

loop_
_geom_angle_atom_site_label_1
_geom_angle_atom_site_label_2
_geom_angle_atom_site_label_3
_geom_angle
_geom_angle_site_symmetry_1
_geom_angle_site_symmetry_3
O4 Cd1 O2 97.68(15) 2_755 .
O4 Cd1 O1 105.95(14) 2_755 .
O2 Cd1 O1 79.71(14) . .
O4 Cd1 N1 124.88(16) 2_755 .
O2 Cd1 N1 137.11(15) . .
O1 Cd1 N1 83.23(15) . .
O4 Cd1 N2 108.36(16) 2_755 .
O2 Cd1 N2 83.42(15) . .
O1 Cd1 N2 143.39(15) . .
N1 Cd1 N2 87.53(16) . .
O4 Cd1 Cd2 85.71(11) 2_755 .
O2 Cd1 Cd2 43.63(9) . .
O1 Cd1 Cd2 43.90(9) . .
N1 Cd1 Cd2 126.35(12) . .
N2 Cd1 Cd2 126.98(12) . .
O3 Cd2 O3 180.0 . 2_755
O3 Cd2 O2 94.46(14) . .
O3 Cd2 O2 85.54(14) 2_755 .
O3 Cd2 O2 85.54(14) . 2_755
O3 Cd2 O2 94.46(14) 2_755 2_755
O2 Cd2 O2 180.00(11) . 2_755
O3 Cd2 O1 85.86(14) . 2_755
O3 Cd2 O1 94.14(14) 2_755 2_755
O2 Cd2 O1 102.86(13) . 2_755
O2 Cd2 O1 77.14(13) 2_755 2_755
O3 Cd2 O1 94.14(14) . .
O3 Cd2 O1 85.86(14) 2_755 .
O2 Cd2 O1 77.14(13) . .
O2 Cd2 O1 102.86(13) 2_755 .
O1 Cd2 O1 180.0 2_755 .
O3 Cd2 Cd1 114.41(11) . .
O3 Cd2 Cd1 65.59(11) 2_755 .
O2 Cd2 Cd1 42.28(9) . .
O2 Cd2 Cd1 137.72(9) 2_755 .
O1 Cd2 Cd1 137.69(9) 2_755 .
O1 Cd2 Cd1 42.31(9) . .
O3 Cd2 Cd1 65.59(11) . 2_755
O3 Cd2 Cd1 114.41(11) 2_755 2_755
O2 Cd2 Cd1 137.72(9) . 2_755
O2 Cd2 Cd1 42.28(9) 2_755 2_755
O1 Cd2 Cd1 42.31(9) 2_755 2_755
O1 Cd2 Cd1 137.69(9) . 2_755
Cd1 Cd2 Cd1 180.000(17) . 2_755
C1 S1 C4 92.3(3) . .
C5 S2 C8 92.6(3) . .
C31 S3 C28 92.7(3) . .
C35 S4 C32 92.6(3) . .
C15 N1 C16 116.8(5) . .
C15 N1 Cd1 126.5(4) . .
C16 N1 Cd1 116.6(3) . .
C21 N2 C20 117.7(5) . .
C21 N2 Cd1 126.0(4) . .
C20 N2 Cd1 116.2(3) . .
C12 O1 Cd1 130.3(3) . .
C12 O1 Cd2 129.5(3) . .
Cd1 O1 Cd2 93.79(13) . .
C27 O2 Cd1 131.6(3) . .
C27 O2 Cd2 134.1(3) . .
Cd1 O2 Cd2 94.09(13) . .
C37 O3 Cd2 141.4(4) . .
C37 O4 Cd1 117.4(4) . 2_755
C2 C1 S1 111.5(5) . .
C2 C1 H1A 124.2 . .
S1 C1 H1A 124.2 . .
C1 C2 C3 113.9(6) . .
C1 C2 H2A 123.1 . .
C3 C2 H2A 123.1 . .
C4 C3 C2 111.2(6) . .
C4 C3 H3A 124.4 . .
C2 C3 H3A 124.4 . .
C3 C4 C5 129.4(5) . .
C3 C4 S1 111.1(4) . .
C5 C4 S1 119.4(4) . .
C6 C5 C4 128.8(5) . .
C6 C5 S2 110.3(4) . .
C4 C5 S2 120.7(4) . .
C5 C6 C7 113.6(5) . .
C5 C6 H6A 123.2 . .
C7 C6 H6A 123.2 . .
C8 C7 C6 113.8(5) . .
C8 C7 H7A 123.1 . .
C6 C7 H7A 123.1 . .
C7 C8 C9 127.9(5) . .
C7 C8 S2 109.7(4) . .
C9 C8 S2 122.4(4) . .
C10 C9 C14 117.9(5) . .
C10 C9 C8 123.4(5) . .
C14 C9 C8 118.7(5) . .
C9 C10 C11 122.7(5) . .
C9 C10 H10A 118.6 . .
C11 C10 H10A 118.6 . .
C10 C11 C12 118.9(5) . .
C10 C11 C15 115.2(5) . .
C12 C11 C15 125.9(5) . .
O1 C12 C13 119.7(5) . .
O1 C12 C11 123.0(5) . .
C13 C12 C11 117.3(5) . .
C14 C13 C12 122.3(5) . .
C14 C13 H13A 118.9 . .
C12 C13 H13A 118.9 . .
C13 C14 C9 120.9(5) . .
C13 C14 H14A 119.5 . .
C9 C14 H14A 119.5 . .
N1 C15 C11 129.0(5) . .
N1 C15 H15A 115.5 . .
C11 C15 H15A 115.5 . .
N1 C16 C17 114.1(5) . .
N1 C16 H16A 108.7 . .
C17 C16 H16A 108.7 . .
N1 C16 H16B 108.7 . .
C17 C16 H16B 108.7 . .
H16A C16 H16B 107.6 . .
C18 C17 C19 109.9(5) . .
C18 C17 C16 110.6(5) . .
C19 C17 C16 106.2(5) . .
C18 C17 C20 111.1(5) . .
C19 C17 C20 106.2(5) . .
C16 C17 C20 112.6(5) . .
C17 C18 H18A 109.5 . .
C17 C18 H18B 109.5 . .
H18A C18 H18B 109.5 . .
C17 C18 H18C 109.5 . .
H18A C18 H18C 109.5 . .
H18B C18 H18C 109.5 . .
C17 C19 H19A 109.5 . .
C17 C19 H19B 109.5 . .
H19A C19 H19B 109.5 . .
C17 C19 H19C 109.5 . .
H19A C19 H19C 109.5 . .
H19B C19 H19C 109.5 . .
N2 C20 C17 113.8(4) . .
N2 C20 H20A 108.8 . .
C17 C20 H20A 108.8 . .
N2 C20 H20B 108.8 . .
C17 C20 H20B 108.8 . .
H20A C20 H20B 107.7 . .
N2 C21 C22 129.2(5) . .
N2 C21 H21A 115.4 . .
C22 C21 H21A 115.4 . .
C23 C22 C27 119.1(5) . .
C23 C22 C21 114.9(5) . .
C27 C22 C21 126.0(5) . .
C24 C23 C22 123.5(5) . .
C24 C23 H23A 118.3 . .
C22 C23 H23A 118.3 . .
C23 C24 C25 116.4(5) . .
C23 C24 C28 121.9(5) . .
C25 C24 C28 121.6(5) . .
C26 C25 C24 121.8(5) . .
C26 C25 H25A 119.1 . .
C24 C25 H25A 119.1 . .
C25 C26 C27 122.2(5) . .
C25 C26 H26A 118.9 . .
C27 C26 H26A 118.9 . .
O2 C27 C26 119.7(5) . .
O2 C27 C22 123.3(5) . .
C26 C27 C22 117.0(5) . .
C29 C28 C24 130.2(5) . .
C29 C28 S3 109.6(4) . .
C24 C28 S3 120.0(4) . .
C28 C29 C30 114.2(5) . .
C28 C29 H29A 122.9 . .
C30 C29 H29A 122.9 . .
C31 C30 C29 113.0(5) . .
C31 C30 H30A 123.5 . .
C29 C30 H30A 123.5 . .
C30 C31 C32 130.3(5) . .
C30 C31 S3 110.4(4) . .
C32 C31 S3 119.3(4) . .
C33 C32 C31 128.4(5) . .
C33 C32 S4 110.2(4) . .
C31 C32 S4 121.4(4) . .
C32 C33 C34 112.5(5) . .
C32 C33 H33A 123.7 . .
C34 C33 H33A 123.7 . .
C35 C34 C33 112.3(6) . .
C35 C34 H34A 123.9 . .
C33 C34 H34A 123.9 . .
C34 C35 S4 112.5(5) . .
C34 C35 H35A 123.8 . .
S4 C35 H35A 123.8 . .
C37 C36 H36A 109.5 . .
C37 C36 H36B 109.5 . .
H36A C36 H36B 109.5 . .
C37 C36 H36C 109.5 . .
H36A C36 H36C 109.5 . .
H36B C36 H36C 109.5 . .
O3 C37 O4 125.4(5) . .
O3 C37 C36 118.0(5) . .
O4 C37 C36 116.6(5) . .
Cl2 C38 Cl1 104.1(7) . .
Cl2 C38 H38A 110.9 . .
Cl1 C38 H38A 110.9 . .
Cl2 C38 H38B 110.9 . .
Cl1 C38 H38B 110.9 . .
H38A C38 H38B 109.0 . .

loop_
_geom_bond_atom_site_label_1
_geom_bond_atom_site_label_2
_geom_bond_distance
_geom_bond_site_symmetry_2
Cd1 O4 2.166(4) 2_755
Cd1 O2 2.233(4) .
Cd1 O1 2.234(4) .
Cd1 N1 2.239(4) .
Cd1 N2 2.265(4) .
Cd1 Cd2 3.3113(16) .
Cd2 O3 2.256(4) .
Cd2 O3 2.256(4) 2_755
Cd2 O2 2.291(4) .
Cd2 O2 2.291(4) 2_755
Cd2 O1 2.301(4) 2_755
Cd2 O1 2.301(4) .
Cd2 Cd1 3.3113(16) 2_755
S1 C1 1.697(6) .
S1 C4 1.728(6) .
S2 C5 1.732(6) .
S2 C8 1.735(6) .
S3 C31 1.730(5) .
S3 C28 1.737(6) .
S4 C35 1.697(6) .
S4 C32 1.722(6) .
Cl1 C38 1.966(18) .
Cl2 C38 1.514(14) .
N1 C15 1.289(7) .
N1 C16 1.474(7) .
N2 C21 1.285(7) .
N2 C20 1.463(7) .
O1 C12 1.317(6) .
O2 C27 1.306(6) .
O3 C37 1.241(7) .
O4 C37 1.269(7) .
O4 Cd1 2.166(4) 2_755
C1 C2 1.360(9) .
C1 H1A 0.9300 .
C2 C3 1.418(9) .
C2 H2A 0.9300 .
C3 C4 1.383(8) .
C3 H3A 0.9300 .
C4 C5 1.458(8) .
C5 C6 1.366(8) .
C6 C7 1.407(8) .
C6 H6A 0.9300 .
C7 C8 1.374(8) .
C7 H7A 0.9300 .
C8 C9 1.475(8) .
C9 C10 1.381(8) .
C9 C14 1.397(8) .
C10 C11 1.399(8) .
C10 H10A 0.9300 .
C11 C12 1.423(8) .
C11 C15 1.454(8) .
C12 C13 1.408(8) .
C13 C14 1.363(8) .
C13 H13A 0.9300 .
C14 H14A 0.9300 .
C15 H15A 0.9300 .
C16 C17 1.549(8) .
C16 H16A 0.9700 .
C16 H16B 0.9700 .
C17 C18 1.530(8) .
C17 C19 1.540(8) .
C17 C20 1.549(8) .
C18 H18A 0.9600 .
C18 H18B 0.9600 .
C18 H18C 0.9600 .
C19 H19A 0.9600 .
C19 H19B 0.9600 .
C19 H19C 0.9600 .
C20 H20A 0.9700 .
C20 H20B 0.9700 .
C21 C22 1.454(8) .
C21 H21A 0.9300 .
C22 C23 1.403(8) .
C22 C27 1.433(7) .
C23 C24 1.389(8) .
C23 H23A 0.9300 .
C24 C25 1.412(8) .
C24 C28 1.460(8) .
C25 C26 1.374(8) .
C25 H25A 0.9300 .
C26 C27 1.407(8) .
C26 H26A 0.9300 .
C28 C29 1.363(8) .
C29 C30 1.415(8) .
C29 H29A 0.9300 .
C30 C31 1.366(8) .
C30 H30A 0.9300 .
C31 C32 1.449(8) .
C32 C33 1.384(8) .
C33 C34 1.429(9) .
C33 H33A 0.9300 .
C34 C35 1.352(9) .
C34 H34A 0.9300 .
C35 H35A 0.9300 .
C36 C37 1.510(8) .
C36 H36A 0.9600 .
C36 H36B 0.9600 .
C36 H36C 0.9600 .
C38 H38A 0.9700 .
C38 H38B 0.9700 .
